data_4510937
loop_
_publ_author_name
'Dikundwar, Amol G.'
'Sathishkumar, Ranganathan'
'Guru Row, Tayur N.'
'Desiraju, Gautam R.'

_publ_section_title
;
 Structural Variability in the Monofluoroethynylbenzenes Mediated through
 Interactions Involving &#x201C;Organic&#x201D; Fluorine
;
_journal_issue 9
_journal_name_full 'Crystal Growth &amp; Design'
_journal_page_first 3954
_journal_paper_doi 10.1021/cg2005453
_journal_volume 11
_journal_year 2011
_chemical_compound_source 'see text'
_chemical_formula_moiety 'C8 H5 F'
_chemical_formula_sum 'C8 H5 F'
_chemical_formula_weight 120.12
_chemical_name_systematic ?
_space_group_IT_number 14
_symmetry_cell_setting monoclinic
_symmetry_Int_Tables_number 14
_symmetry_space_group_name_Hall '-P 2ybc'
_symmetry_space_group_name_H-M 'P 1 21/c 1'
_atom_sites_solution_hydrogens geom
_atom_sites_solution_primary direct
_atom_sites_solution_secondary difmap
_cell_angle_alpha 90
_cell_angle_beta 99.882(4)
_cell_angle_gamma 90
_cell_formula_units_Z 4
_cell_length_a 7.101(2)
_cell_length_b 6.5984(18)
_cell_length_c 13.273(4)
_cell_measurement_reflns_used 5520
_cell_measurement_temperature 90(1)
_cell_measurement_theta_max 25.00
_cell_measurement_theta_min 2.91
_cell_volume 612.7(3)
_computing_cell_refinement Apex2
_computing_data_collection 'Bruker kappa Apex2'
_computing_data_reduction SAINT32
_computing_molecular_graphics 'Ortep-3 (Farrugia, 1997) and CAMERON (Watkin et al., 1993)'
_computing_publication_material 'WinGX (Farrugia, 1999)'
_computing_structure_refinement 'SHELXL97 (Sheldrick, 2008)'
_computing_structure_solution 'SHELXS97  (Sheldrick, 2008)'
_diffrn_ambient_temperature 90(1)
_diffrn_measured_fraction_theta_full 0.999
_diffrn_measured_fraction_theta_max 0.999
_diffrn_measurement_device_type 'Brucker kappa apex2 CCD area detector'
_diffrn_measurement_method '\f and \w scans'
_diffrn_radiation_monochromator graphite
_diffrn_radiation_probe x-ray
_diffrn_radiation_source 'fine-focus sealed tube'
_diffrn_radiation_type MoK\a
_diffrn_radiation_wavelength 0.71073
_diffrn_reflns_av_R_equivalents 0.0187
_diffrn_reflns_av_sigmaI/netI 0.0162
_diffrn_reflns_limit_h_max 8
_diffrn_reflns_limit_h_min -8
_diffrn_reflns_limit_k_max 7
_diffrn_reflns_limit_k_min -7
_diffrn_reflns_limit_l_max 15
_diffrn_reflns_limit_l_min -15
_diffrn_reflns_number 5520
_diffrn_reflns_reduction_process
;
;
_diffrn_reflns_theta_full 25.00
_diffrn_reflns_theta_max 25.00
_diffrn_reflns_theta_min 2.91
_exptl_absorpt_coefficient_mu 0.096
_exptl_absorpt_correction_T_max 0.9718
_exptl_absorpt_correction_T_min 0.9627
_exptl_absorpt_correction_type multi-scan
_exptl_absorpt_process_details 'Apex2 (Bruker)'
_exptl_crystal_colour colourless
_exptl_crystal_density_diffrn 1.302
_exptl_crystal_density_method 'Not Measured'
_exptl_crystal_description cylindrical
_exptl_crystal_F_000 248
_exptl_crystal_size_max 0.40
_exptl_crystal_size_mid 0.30
_exptl_crystal_size_min 0.30
_refine_diff_density_max 0.189
_refine_diff_density_min -0.174
_refine_diff_density_rms 0.035
_refine_ls_extinction_method none
_refine_ls_goodness_of_fit_ref 1.151
_refine_ls_hydrogen_treatment constr
_refine_ls_matrix_type full
_refine_ls_number_parameters 82
_refine_ls_number_reflns 1084
_refine_ls_number_restraints 0
_refine_ls_restrained_S_all 1.151
_refine_ls_R_factor_all 0.0438
_refine_ls_R_factor_gt 0.0416
_refine_ls_shift/su_max 0.000
_refine_ls_shift/su_mean 0.000
_refine_ls_structure_factor_coef Fsqd
_refine_ls_weighting_details 'calc w=1/[\s^2^(Fo^2^)+(0.0448P)^2^+0.2243P] where P=(Fo^2^+2Fc^2^)/3'
_refine_ls_weighting_scheme calc
_refine_ls_wR_factor_gt 0.1027
_refine_ls_wR_factor_ref 0.1038
_reflns_number_gt 1021
_reflns_number_total 1084
_reflns_threshold_expression >2sigma(I)
_cod_data_source_file 4fpa.cif
_cod_data_source_block apa4f
_cod_depositor_comments
;
The following automatic conversions were performed:

'_symmetry_cell_setting' value 'Monoclinic' changed to 'monoclinic'
according to
/usr/data/users/saulius/automatic-downloads/retrospective/ACS/lib/dictionaries/cif_core.dic
dictionary named 'cif_core.dic' version 2.4.2 from 2011-04-26.

Automatic conversion script
Id: cif_fix_values 2281 2013-09-26 08:29:07Z andrius 
;
_cod_original_sg_symbol_H-M 'P 21/c'
_cod_database_code 4510937

loop_
_symmetry_equiv_pos_site_id
_symmetry_equiv_pos_as_xyz
1 x,y,z
2 -x,1/2+y,1/2-z
3 -x,-y,-z
4 x,1/2-y,1/2+z

loop_
_atom_site_label
_atom_site_type_symbol
_atom_site_fract_x
_atom_site_fract_y
_atom_site_fract_z
_atom_site_U_iso_or_equiv
_atom_site_adp_type
_atom_site_occupancy
_atom_site_symmetry_multiplicity
_atom_site_calc_flag
_atom_site_refinement_flags
F1 F 0.33900(14) 0.14739(15) 0.91129(7) 0.0420(3) Uani 1 1 d .
C7 C 0.8779(2) 0.7228(2) 0.85150(11) 0.0268(4) Uani 1 1 d .
C2 C 0.7950(2) 0.3765(2) 0.89839(11) 0.0272(4) Uani 1 1 d .
H2 H 0.9240 0.3423 0.9092 0.033 Uiso 1 1 calc R
C6 C 0.5433(2) 0.6227(2) 0.85081(10) 0.0245(4) Uani 1 1 d .
H6 H 0.5043 0.7529 0.8300 0.029 Uiso 1 1 calc R
C4 C 0.4713(2) 0.2889(2) 0.89652(11) 0.0280(4) Uani 1 1 d .
C1 C 0.7381(2) 0.5730(2) 0.86702(10) 0.0231(3) Uani 1 1 d .
C3 C 0.6611(2) 0.2332(2) 0.91341(11) 0.0297(4) Uani 1 1 d .
H3 H 0.6979 0.1025 0.9344 0.036 Uiso 1 1 calc R
C5 C 0.4090(2) 0.4798(2) 0.86560(11) 0.0270(4) Uani 1 1 d .
H5 H 0.2795 0.5118 0.8549 0.032 Uiso 1 1 calc R
C8 C 0.9919(2) 0.8468(2) 0.83811(12) 0.0333(4) Uani 1 1 d .
H8 H 1.0814 0.9440 0.8276 0.040 Uiso 1 1 calc R

loop_
_atom_site_aniso_label
_atom_site_aniso_U_11
_atom_site_aniso_U_22
_atom_site_aniso_U_33
_atom_site_aniso_U_23
_atom_site_aniso_U_13
_atom_site_aniso_U_12
F1 0.0439(6) 0.0396(6) 0.0423(6) 0.0032(4) 0.0071(4) -0.0226(4)
C7 0.0252(7) 0.0269(8) 0.0274(8) 0.0014(6) 0.0021(6) 0.0024(6)
C2 0.0264(7) 0.0273(8) 0.0275(8) 0.0005(6) 0.0038(6) 0.0020(6)
C6 0.0268(7) 0.0257(8) 0.0206(7) -0.0011(6) 0.0029(6) 0.0007(6)
C4 0.0324(8) 0.0295(8) 0.0224(7) -0.0020(6) 0.0057(6) -0.0133(6)
C1 0.0246(7) 0.0249(7) 0.0195(7) -0.0014(6) 0.0032(5) -0.0024(6)
C3 0.0390(9) 0.0227(8) 0.0270(8) 0.0011(6) 0.0042(6) -0.0018(6)
C5 0.0230(7) 0.0344(9) 0.0233(7) -0.0038(6) 0.0039(6) -0.0029(6)
C8 0.0281(8) 0.0313(9) 0.0400(9) 0.0040(7) 0.0043(7) -0.0060(7)

loop_
_atom_type_symbol
_atom_type_description
_atom_type_scat_dispersion_real
_atom_type_scat_dispersion_imag
_atom_type_scat_source
F F 0.0171 0.0103 'International Tables Vol C Tables 4.2.6.8 and 6.1.1.4'
H H 0.0000 0.0000 'International Tables Vol C Tables 4.2.6.8 and 6.1.1.4'
C C 0.0033 0.0016 'International Tables Vol C Tables 4.2.6.8 and 6.1.1.4'

loop_
_geom_angle_atom_site_label_1
_geom_angle_atom_site_label_2
_geom_angle_atom_site_label_3
_geom_angle
C8 C7 C1 179.47(17)
C3 C2 C1 120.46(14)
C3 C2 H2 119.8
C1 C2 H2 119.8
C5 C6 C1 120.44(14)
C5 C6 H6 119.8
C1 C6 H6 119.8
F1 C4 C5 118.44(13)
F1 C4 C3 118.24(14)
C5 C4 C3 123.32(14)
C2 C1 C6 119.27(13)
C2 C1 C7 120.48(13)
C6 C1 C7 120.25(13)
C4 C3 C2 118.22(14)
C4 C3 H3 120.9
C2 C3 H3 120.9
C4 C5 C6 118.29(14)
C4 C5 H5 120.9
C6 C5 H5 120.9
C7 C8 H8 180.0

loop_
_geom_bond_atom_site_label_1
_geom_bond_atom_site_label_2
_geom_bond_distance
F1 C4 1.3626(16)
C7 C8 1.185(2)
C7 C1 1.440(2)
C2 C3 1.380(2)
C2 C1 1.400(2)
C2 H2 0.9300
C6 C5 1.379(2)
C6 C1 1.402(2)
C6 H6 0.9300
C4 C5 1.374(2)
C4 C3 1.377(2)
C3 H3 0.9300
C5 H5 0.9300
C8 H8 0.9300

loop_
_geom_torsion_atom_site_label_1
_geom_torsion_atom_site_label_2
_geom_torsion_atom_site_label_3
_geom_torsion_atom_site_label_4
_geom_torsion
C3 C2 C1 C6 -0.1(2)
C3 C2 C1 C7 179.90(13)
C5 C6 C1 C2 0.0(2)
C5 C6 C1 C7 -179.99(13)
F1 C4 C3 C2 179.96(12)
C5 C4 C3 C2 -0.1(2)
C1 C2 C3 C4 0.1(2)
F1 C4 C5 C6 179.94(12)
C3 C4 C5 C6 0.0(2)
C1 C6 C5 C4 0.1(2)
